data_4348974
loop_
_publ_author_name
'Hughes, Brianna C.'
'Murdock, Christopher R.'
'Jenkins, David M.'

_publ_section_title
;
 Isoreticular synthesis of 2D MOFs with rotating aryl rings
;
_journal_issue 11
_journal_name_full 'Inorganic Chemistry Frontiers'
_journal_page_first 1001
_journal_paper_doi 10.1039/C5QI00135H
_journal_volume 2
_journal_year 2015
_chemical_formula_sum 'C18 H16 Cl Cu N6 O4'
_chemical_formula_weight 479.36
_space_group_IT_number 12
_space_group_name_Hall '-C 2y'
_space_group_name_H-M_alt 'C 1 2/m 1'
_symmetry_cell_setting monoclinic
_symmetry_space_group_name_H-M 'C 1 2/m 1'
_atom_sites_solution_hydrogens geom
_atom_sites_solution_primary direct
_atom_sites_solution_secondary difmap
_audit_creation_method SHELXL-97
_audit_update_record
;
2015-07-17 deposited with the CCDC.
2015-09-14 downloaded from the CCDC.
;
_cell_angle_alpha 90.00
_cell_angle_beta 123.580(3)
_cell_angle_gamma 90.00
_cell_formula_units_Z 4
_cell_length_a 23.950(4)
_cell_length_b 7.2064(11)
_cell_length_c 18.712(3)
_cell_measurement_temperature 100(2)
_cell_volume 2690.6(8)
_computing_structure_refinement 'SHELXL-97 (Sheldrick, 1997)'
_computing_structure_solution 'SHELXS-97 (Sheldrick, 1990)'
_diffrn_ambient_temperature 100(2)
_diffrn_measured_fraction_theta_full 0.991
_diffrn_measured_fraction_theta_max 0.991
_diffrn_measurement_device_type 'Bruker-AXS Smart APEX II'
_diffrn_measurement_method '\w scan'
_diffrn_radiation_monochromator graphite
_diffrn_radiation_source 'fine-focus sealed tube'
_diffrn_radiation_type MoK\a
_diffrn_radiation_wavelength 0.71073
_diffrn_reflns_av_R_equivalents 0.0628
_diffrn_reflns_av_sigmaI/netI 0.0326
_diffrn_reflns_limit_h_max 28
_diffrn_reflns_limit_h_min -28
_diffrn_reflns_limit_k_max 8
_diffrn_reflns_limit_k_min -8
_diffrn_reflns_limit_l_max 22
_diffrn_reflns_limit_l_min -22
_diffrn_reflns_number 22310
_diffrn_reflns_theta_full 24.88
_diffrn_reflns_theta_max 24.88
_diffrn_reflns_theta_min 1.71
_exptl_absorpt_coefficient_mu 0.940
_exptl_absorpt_correction_T_max 0.9907
_exptl_absorpt_correction_T_min 0.7990
_exptl_absorpt_correction_type multi-scan
_exptl_absorpt_process_details SADABS
_exptl_crystal_colour colourless
_exptl_crystal_density_diffrn 1.183
_exptl_crystal_density_method 'not measured'
_exptl_crystal_description needle
_exptl_crystal_F_000 976
_exptl_crystal_size_max 0.25
_exptl_crystal_size_mid 0.04
_exptl_crystal_size_min 0.01
_platon_squeeze_details
;
;
_refine_diff_density_max 1.791
_refine_diff_density_min -1.564
_refine_diff_density_rms 0.128
_refine_ls_extinction_method none
_refine_ls_goodness_of_fit_ref 1.121
_refine_ls_hydrogen_treatment constr
_refine_ls_matrix_type full
_refine_ls_number_parameters 137
_refine_ls_number_reflns 2523
_refine_ls_number_restraints 0
_refine_ls_restrained_S_all 1.121
_refine_ls_R_factor_all 0.0918
_refine_ls_R_factor_gt 0.0792
_refine_ls_shift/su_max 0.000
_refine_ls_shift/su_mean 0.000
_refine_ls_structure_factor_coef Fsqd
_refine_ls_weighting_details 'calc w=1/[\s^2^(Fo^2^)+(0.1407P)^2^+16.0657P] where P=(Fo^2^+2Fc^2^)/3'
_refine_ls_weighting_scheme calc
_refine_ls_wR_factor_gt 0.2363
_refine_ls_wR_factor_ref 0.2507
_reflns_number_gt 2030
_reflns_number_total 2523
_reflns_threshold_expression >2sigma(I)
_cod_data_source_file c5qi00135h2.cif
_cod_data_source_block Cubiphenyl
_cod_original_cell_volume 2690.6(7)
_cod_original_sg_symbol_H-M 'C 2/m'
_cod_database_code 4348974

loop_
_symmetry_equiv_pos_as_xyz
'x, y, z'
'-x, y, -z'
'x+1/2, y+1/2, z'
'-x+1/2, y+1/2, -z'
'-x, -y, -z'
'x, -y, z'
'-x+1/2, -y+1/2, -z'
'x+1/2, -y+1/2, z'

loop_
_atom_site_label
_atom_site_type_symbol
_atom_site_fract_x
_atom_site_fract_y
_atom_site_fract_z
_atom_site_U_iso_or_equiv
_atom_site_adp_type
_atom_site_occupancy
_atom_site_symmetry_multiplicity
_atom_site_calc_flag
_atom_site_refinement_flags
Cu1 Cu 0.0000 0.24939(11) 1.0000 0.0404(4) Uani 1 2 d S
N7 N 0.0436(3) 0.5000 0.8378(4) 0.0351(14) Uani 1 2 d S
N9 N 0.1857(3) 0.0000 1.1025(4) 0.0353(14) Uani 1 2 d S
N6 N 0.0090(2) 0.4052(6) 0.9175(3) 0.0353(10) Uani 1 1 d .
N8 N 0.0844(2) 0.0961(6) 1.0528(3) 0.0373(10) Uani 1 1 d .
C24 C -0.0761(6) 0.5000 0.5119(6) 0.0707(13) Uani 1 2 d S
C21 C 0.0174(6) 0.5000 0.6893(6) 0.0707(13) Uani 1 2 d S
C25 C -0.1221(4) 0.5000 0.4164(5) 0.0403(18) Uani 1 2 d S
C19 C 0.0299(3) 0.3540(8) 0.8694(4) 0.0467(13) Uani 1 1 d .
H19 H 0.0348 0.2312 0.8584 0.056 Uiso 1 1 calc R
C20 C 0.0715(4) 0.5000 0.7842(5) 0.0428(19) Uani 1 2 d S
H20A H 0.0995 0.3912 0.7978 0.051 Uiso 0.50 1 calc PR
H20B H 0.0995 0.6088 0.7978 0.051 Uiso 0.50 1 calc PR
C23 C -0.0534(4) 0.6592(10) 0.5568(4) 0.0707(13) Uani 1 1 d .
H23 H -0.0702 0.7715 0.5282 0.085 Uiso 1 1 calc R
C26 C -0.1431(5) 0.6590(10) 0.3701(4) 0.082(3) Uani 1 1 d .
H26 H -0.1312 0.7717 0.3991 0.098 Uiso 1 1 calc R
C22 C -0.0053(4) 0.6607(10) 0.6454(4) 0.0707(13) Uani 1 1 d .
H22 H 0.0110 0.7731 0.6741 0.085 Uiso 1 1 calc R
C28 C 0.2589(4) 0.0000 1.1390(5) 0.0426(18) Uani 1 2 d S
H28A H 0.2704 0.1090 1.1193 0.051 Uiso 0.50 1 calc PR
H28B H 0.2704 -0.1090 1.1193 0.051 Uiso 0.50 1 calc PR
C27 C 0.1460(3) 0.1450(8) 1.0823(4) 0.0445(13) Uani 1 1 d .
H27 H 0.1602 0.2674 1.0884 0.053 Uiso 1 1 calc R
C29 C 0.2986(4) 0.0000 1.2366(5) 0.0405(18) Uani 1 2 d S
C30 C 0.3185(5) 0.1607(10) 1.2814(4) 0.081(3) Uani 1 1 d .
H30 H 0.3064 0.2733 1.2523 0.097 Uiso 1 1 calc R
Cl2 Cl 0.33147(16) 0.5000 0.11374(16) 0.0660(8) Uani 1 2 d S
O9 O 0.3251(2) 0.3380(7) 0.0675(3) 0.0640(12) Uani 1 1 d .
O7 O 0.3945(7) 0.5000 0.1887(5) 0.157(6) Uani 1 2 d S
O8 O 0.2726(5) 0.5000 0.1227(6) 0.094(3) Uani 1 2 d S

loop_
_atom_site_aniso_label
_atom_site_aniso_U_11
_atom_site_aniso_U_22
_atom_site_aniso_U_33
_atom_site_aniso_U_23
_atom_site_aniso_U_13
_atom_site_aniso_U_12
Cu1 0.0581(6) 0.0203(5) 0.0593(7) 0.000 0.0429(5) 0.000
N7 0.038(3) 0.040(3) 0.028(3) 0.000 0.018(3) 0.000
N9 0.043(3) 0.033(3) 0.030(3) 0.000 0.020(3) 0.000
N6 0.047(2) 0.026(2) 0.039(2) -0.0020(18) 0.0270(19) -0.0002(19)
N8 0.050(2) 0.022(2) 0.043(2) -0.0032(19) 0.027(2) -0.0043(19)
C24 0.098(3) 0.047(2) 0.0352(19) 0.000 0.017(2) 0.000
C21 0.098(3) 0.047(2) 0.0352(19) 0.000 0.017(2) 0.000
C25 0.045(4) 0.050(5) 0.029(3) 0.000 0.023(3) 0.000
C19 0.064(3) 0.035(3) 0.053(3) -0.002(3) 0.040(3) 0.002(3)
C20 0.037(4) 0.063(5) 0.034(4) 0.000 0.023(3) 0.000
C23 0.098(3) 0.047(2) 0.0352(19) 0.000 0.017(2) 0.000
C26 0.136(7) 0.037(4) 0.032(3) -0.008(3) 0.021(4) -0.001(4)
C22 0.098(3) 0.047(2) 0.0352(19) 0.000 0.017(2) 0.000
C28 0.046(4) 0.049(5) 0.031(4) 0.000 0.020(3) 0.000
C27 0.054(3) 0.029(3) 0.050(3) -0.005(2) 0.029(3) -0.006(3)
C29 0.044(4) 0.048(5) 0.032(4) 0.000 0.023(3) 0.000
C30 0.129(7) 0.040(4) 0.034(3) 0.004(3) 0.020(4) 0.003(4)
Cl2 0.117(2) 0.0421(12) 0.0585(14) 0.000 0.0611(15) 0.000
O9 0.076(3) 0.051(3) 0.065(3) -0.008(2) 0.039(2) -0.003(2)
O7 0.249(14) 0.033(4) 0.060(5) 0.000 0.004(7) 0.000
O8 0.128(7) 0.073(5) 0.122(7) 0.000 0.096(6) 0.000

loop_
_atom_type_symbol
_atom_type_description
_atom_type_scat_dispersion_real
_atom_type_scat_dispersion_imag
_atom_type_scat_source
C C 0.0033 0.0016 'International Tables Vol C Tables 4.2.6.8 and 6.1.1.4'
H H 0.0000 0.0000 'International Tables Vol C Tables 4.2.6.8 and 6.1.1.4'
N N 0.0061 0.0033 'International Tables Vol C Tables 4.2.6.8 and 6.1.1.4'
O O 0.0106 0.0060 'International Tables Vol C Tables 4.2.6.8 and 6.1.1.4'
Cl Cl 0.1484 0.1585 'International Tables Vol C Tables 4.2.6.8 and 6.1.1.4'
Cu Cu 0.3201 1.2651 'International Tables Vol C Tables 4.2.6.8 and 6.1.1.4'

loop_
_geom_angle_atom_site_label_1
_geom_angle_atom_site_label_2
_geom_angle_atom_site_label_3
_geom_angle
_geom_angle_site_symmetry_1
_geom_angle_site_symmetry_3
N6 Cu1 N6 112.3(2) 2_557 .
N6 Cu1 N8 100.19(17) 2_557 2_557
N6 Cu1 N8 115.64(17) . 2_557
N6 Cu1 N8 115.64(17) 2_557 .
N6 Cu1 N8 100.19(17) . .
N8 Cu1 N8 113.7(2) 2_557 .
C19 N7 C19 104.3(6) 6_565 .
C19 N7 C20 127.8(3) 6_565 .
C19 N7 C20 127.8(3) . .
C27 N9 C27 104.7(6) 6 .
C27 N9 C28 127.7(3) 6 .
C27 N9 C28 127.7(3) . .
C19 N6 N6 106.4(3) . 6_565
C19 N6 Cu1 128.1(4) . .
N6 N6 Cu1 123.86(12) 6_565 .
C27 N8 N8 105.6(3) . 6
C27 N8 Cu1 130.6(4) . .
N8 N8 Cu1 123.17(12) 6 .
C23 C24 C23 116.9(8) . 6_565
C23 C24 C25 121.5(4) . .
C23 C24 C25 121.5(4) 6_565 .
C22 C21 C22 118.4(8) 6_565 .
C22 C21 C20 120.7(4) 6_565 .
C22 C21 C20 120.7(4) . .
C26 C25 C26 115.5(7) 6_565 .
C26 C25 C24 122.2(4) 6_565 .
C26 C25 C24 122.2(4) . .
N6 C19 N7 111.4(5) . .
N7 C20 C21 112.4(7) . .
C24 C23 C22 121.9(7) . .
C25 C26 C30 122.7(6) . 3_454
C21 C22 C23 120.3(7) . .
N9 C28 C29 110.3(6) . .
N8 C27 N9 112.0(5) . .
C30 C29 C30 117.8(7) . 6
C30 C29 C28 121.0(4) . .
C30 C29 C28 121.0(4) 6 .
C29 C30 C26 120.6(6) . 3_546
O7 Cl2 O9 108.0(4) . .
O7 Cl2 O9 108.0(4) . 6_565
O9 Cl2 O9 111.8(4) . 6_565
O7 Cl2 O8 116.8(8) . .
O9 Cl2 O8 106.1(3) . .
O9 Cl2 O8 106.1(3) 6_565 .

loop_
_geom_bond_atom_site_label_1
_geom_bond_atom_site_label_2
_geom_bond_distance
_geom_bond_site_symmetry_2
Cu1 N6 2.015(4) 2_557
Cu1 N6 2.015(4) .
Cu1 N8 2.019(4) 2_557
Cu1 N8 2.019(4) .
N7 C19 1.332(7) 6_565
N7 C19 1.332(7) .
N7 C20 1.482(9) .
N9 C27 1.320(7) 6
N9 C27 1.320(7) .
N9 C28 1.486(10) .
N6 C19 1.303(7) .
N6 N6 1.367(9) 6_565
N8 C27 1.305(7) .
N8 N8 1.386(8) 6
C24 C23 1.346(8) .
C24 C23 1.346(8) 6_565
C24 C25 1.493(11) .
C21 C22 1.348(8) 6_565
C21 C22 1.348(8) .
C21 C20 1.512(11) .
C25 C26 1.355(8) 6_565
C25 C26 1.355(8) .
C23 C22 1.401(9) .
C26 C30 1.383(9) 3_454
C28 C29 1.523(10) .
C29 C30 1.352(8) .
C29 C30 1.352(8) 6
C30 C26 1.383(9) 3_546
Cl2 O7 1.380(11) .
Cl2 O9 1.410(5) .
Cl2 O9 1.410(5) 6_565
Cl2 O8 1.509(9) .

loop_
_platon_squeeze_void_nr
_platon_squeeze_void_average_x
_platon_squeeze_void_average_y
_platon_squeeze_void_average_z
_platon_squeeze_void_volume
_platon_squeeze_void_count_electrons
_platon_squeeze_void_content
1 0.750 -0.076 0.500 431 84 ' '
2 0.250 -0.068 0.500 431 84 ' '
3 1.000 0.000 0.500 38 0 ' '
4 0.500 0.500 0.500 38 0 ' '
